data_4336167
loop_
_publ_author_name
'Jun Yoshida'
'Go Watanabe'
'Kaori Kakizawa'
'Yasuhiro Kawabata'
'Hidetaka Yuge'

_publ_contact_author_address
;
Department of Chemistry, School of Science, 
Kitasato University, 1-15-1 Kitasato, Minami-ku, 
Sagamihara, Kanagawa, 252-0329, Japan.
;
_publ_contact_author_email yoshidaj@kitasato-u.ac.jp
_publ_contact_author_fax '+81 042-778-7980'
_publ_contact_author_name 'Jun Yoshida'
_publ_contact_author_phone '+81 042-778-9953'
_publ_section_title
;
 Tris(\b-diketonato) Ru(III) Complexes as Chiral Dopants for Nematic
 Liquid Crystals: the Effect of the Molecular Structure on the Helical
 Twisting Power
;
_journal_name_full 'Inorganic Chemistry'
_journal_page_first 11042
_journal_page_last 11050
_journal_paper_doi 10.1021/ic401240f
_journal_volume 52
_journal_year 2013
_chemical_formula_moiety 'C15 H20 I O6 Ru, C3 H3'
_chemical_formula_sum 'C18 H23 I O6 Ru'
_chemical_formula_weight 563.33
_chemical_name_systematic
;
 ?
;
_space_group_crystal_system triclinic
_space_group_IT_number 2
_space_group_name_Hall '-P 1'
_space_group_name_H-M_alt 'P -1'
_symmetry_space_group_name_Hall '-P 1'
_symmetry_space_group_name_H-M 'P -1'
_atom_sites_solution_hydrogens geom
_atom_sites_solution_primary direct
_atom_sites_solution_secondary difmap
_cell_angle_alpha 106.2380(10)
_cell_angle_beta 94.0460(10)
_cell_angle_gamma 100.1410(10)
_cell_formula_units_Z 2
_cell_length_a 7.6335(8)
_cell_length_b 11.7149(13)
_cell_length_c 11.9732(13)
_cell_measurement_reflns_used 6573
_cell_measurement_temperature 120(2)
_cell_measurement_theta_max 27.5398
_cell_measurement_theta_min 2.7327
_cell_volume 1003.78(19)
_computing_cell_refinement 'SAINT V8.27B (Bruker AXS Inc., 2012)'
_computing_data_reduction 'SAINT V8.27B (Bruker AXS Inc., 2012)'
_computing_structure_refinement 'SHELXL-97 (Sheldrick, 1997)'
_computing_structure_solution 'SHELXS-97 (Sheldrick, 1990)'
_diffrn_ambient_temperature 120(2)
_diffrn_detector_area_resol_mean 8.3333
_diffrn_measured_fraction_theta_full 0.995
_diffrn_measured_fraction_theta_max 0.974
_diffrn_measurement_device_type 'CCD area detector'
_diffrn_measurement_method 'phi and omega scans'
_diffrn_radiation_monochromator graphite
_diffrn_radiation_source 'fine-focus sealed tube'
_diffrn_radiation_type MoK\a
_diffrn_radiation_wavelength 0.71073
_diffrn_reflns_av_R_equivalents 0.0255
_diffrn_reflns_av_unetI/netI 0.0299
_diffrn_reflns_limit_h_max 9
_diffrn_reflns_limit_h_min -9
_diffrn_reflns_limit_k_max 15
_diffrn_reflns_limit_k_min -15
_diffrn_reflns_limit_l_max 15
_diffrn_reflns_limit_l_min -15
_diffrn_reflns_number 11240
_diffrn_reflns_theta_full 25
_diffrn_reflns_theta_max 27.57
_diffrn_reflns_theta_min 1.79
_exptl_absorpt_coefficient_mu 2.348
_exptl_absorpt_correction_T_max 0.8
_exptl_absorpt_correction_T_min 0.58
_exptl_absorpt_correction_type multi-scan
_exptl_absorpt_process_details 'SADABS V2012/1 (Bruker AXS Inc.)'
_exptl_crystal_colour black
_exptl_crystal_density_diffrn 1.864
_exptl_crystal_description plate
_exptl_crystal_F_000 552
_exptl_crystal_size_max 0.33
_exptl_crystal_size_mid 0.27
_exptl_crystal_size_min 0.16
_refine_diff_density_max 2.09
_refine_diff_density_min -1.535
_refine_diff_density_rms 0.181
_refine_ls_extinction_method none
_refine_ls_goodness_of_fit_ref 0.932
_refine_ls_hydrogen_treatment noref
_refine_ls_matrix_type full
_refine_ls_number_parameters 241
_refine_ls_number_reflns 4521
_refine_ls_number_restraints 0
_refine_ls_restrained_S_all 0.932
_refine_ls_R_factor_all 0.0372
_refine_ls_R_factor_gt 0.0309
_refine_ls_shift/su_max 0.001
_refine_ls_shift/su_mean 0
_refine_ls_structure_factor_coef Fsqd
_refine_ls_weighting_details 'calc w=1/[\s^2^(Fo^2^)+(0.1000P)^2^+0.0000P] where P=(Fo^2^+2Fc^2^)/3'
_refine_ls_weighting_scheme calc
_refine_ls_wR_factor_ref 0.1155
_reflns_number_gt 3997
_reflns_number_total 4521
_reflns_threshold_expression >2sigma(I)
_cod_data_source_file ic401240f_si_002.cif
_cod_data_source_block Ru(acac)2(acacI)
_cod_database_code 4336167

loop_
_symmetry_equiv_pos_as_xyz
'x, y, z'
'-x, -y, -z'

loop_
_atom_site_label
_atom_site_fract_x
_atom_site_fract_y
_atom_site_fract_z
_atom_site_U_iso_or_equiv
_atom_site_adp_type
_atom_site_calc_flag
_atom_site_refinement_flags
_atom_site_occupancy
_atom_site_type_symbol
O1 0.5380(3) 0.76031(19) 0.70011(19) 0.0189(4) Uani d . 1 O
O2 0.8926(3) 0.8312(2) 0.82346(19) 0.0199(5) Uani d . 1 O
C1 0.2946(4) 0.7663(3) 0.8093(3) 0.0257(7) Uani d . 1 C
H1 0.2314 0.7311 0.7295 0.039 Uiso calc R 1 H
H2 0.2639 0.8451 0.845 0.039 Uiso calc R 1 H
H3 0.2587 0.7116 0.8562 0.039 Uiso calc R 1 H
C2 0.4940(4) 0.7831(3) 0.8051(3) 0.0183(6) Uani d . 1 C
C3 0.6187(4) 0.8205(3) 0.9074(3) 0.0210(6) Uani d . 1 C
C4 0.8065(4) 0.8374(3) 0.9125(3) 0.0196(6) Uani d . 1 C
C5 0.9247(5) 0.8643(3) 1.0261(3) 0.0260(7) Uani d . 1 C
H4 1.0499 0.8682 1.0111 0.039 Uiso calc R 1 H
H5 0.889 0.7998 1.0624 0.039 Uiso calc R 1 H
H6 0.9125 0.9423 1.079 0.039 Uiso calc R 1 H
I1 0.51144(3) 0.85237(3) 1.06795(2) 0.03776(12) Uani d . 1 I
O3 0.6809(3) 0.7611(2) 0.4880(2) 0.0209(5) Uani d . 1 O
O4 0.8090(3) 0.62346(19) 0.6351(2) 0.0205(5) Uani d . 1 O
C6 0.5812(5) 0.6499(3) 0.2893(3) 0.0293(8) Uani d . 1 C
H7 0.4782 0.6896 0.2936 0.044 Uiso calc R 1 H
H8 0.5431 0.5648 0.2416 0.044 Uiso calc R 1 H
H9 0.6741 0.6915 0.2537 0.044 Uiso calc R 1 H
C7 0.6563(4) 0.6556(3) 0.4121(3) 0.0198(6) Uani d . 1 C
C8 0.6928(5) 0.5506(3) 0.4314(3) 0.0245(7) Uani d . 1 C
H10 0.6688 0.4797 0.3657 0.029 Uiso calc R 1 H
C9 0.7623(4) 0.5381(3) 0.5391(3) 0.0188(6) Uani d . 1 C
C10 0.7885(5) 0.4147(3) 0.5430(3) 0.0258(7) Uani d . 1 C
H11 0.8088 0.415 0.6248 0.039 Uiso calc R 1 H
H12 0.8926 0.3953 0.5037 0.039 Uiso calc R 1 H
H13 0.6813 0.3535 0.5029 0.039 Uiso calc R 1 H
O5 1.0341(3) 0.8317(2) 0.6111(2) 0.0194(5) Uani d . 1 O
O6 0.7570(3) 0.9695(2) 0.6886(2) 0.0217(5) Uani d . 1 O
C11 1.3097(4) 0.9469(3) 0.5907(3) 0.0242(7) Uani d . 1 C
H14 1.3917 0.966 0.6631 0.036 Uiso calc R 1 H
H15 1.3389 1.0112 0.5533 0.036 Uiso calc R 1 H
H16 1.3221 0.8693 0.5372 0.036 Uiso calc R 1 H
C12 1.1204(4) 0.9381(3) 0.6188(3) 0.0184(6) Uani d . 1 C
C13 1.0534(4) 1.0455(3) 0.6538(3) 0.0225(7) Uani d . 1 C
H17 1.1337 1.1187 0.6574 0.027 Uiso calc R 1 H
C14 0.8830(4) 1.0569(3) 0.6837(3) 0.0193(6) Uani d . 1 C
C15 0.8353(5) 1.1803(3) 0.7168(3) 0.0277(7) Uani d . 1 C
H18 0.7095 1.1728 0.6871 0.041 Uiso calc R 1 H
H19 0.9125 1.234 0.6824 0.041 Uiso calc R 1 H
H20 0.8528 1.2145 0.8023 0.041 Uiso calc R 1 H
C16 -0.0838(9) 1.5323(4) 0.9107(5) 0.0578(14) Uani d . 1 C
H21 -0.141 1.5539 0.8488 0.069 Uiso calc R 1 H
C17 -0.1609(8) 1.5350(4) 1.0110(5) 0.0575(13) Uani d . 1 C
H22 -0.2725 1.5598 1.0192 0.069 Uiso calc R 1 H
C18 -0.0808(9) 1.5030(4) 1.0980(5) 0.0607(16) Uani d . 1 C
H23 -0.1374 1.5045 1.1664 0.073 Uiso calc R 1 H
Ru1 0.78612(3) 0.79718(2) 0.65710(2) 0.01533(11) Uani d . 1 Ru

loop_
_atom_site_aniso_label
_atom_site_aniso_U_11
_atom_site_aniso_U_22
_atom_site_aniso_U_33
_atom_site_aniso_U_12
_atom_site_aniso_U_13
_atom_site_aniso_U_23
O1 0.0149(11) 0.0201(10) 0.0195(11) 0.0030(8) 0.0005(8) 0.0030(9)
O2 0.0150(11) 0.0231(11) 0.0188(11) 0.0047(9) -0.0011(8) 0.0019(9)
C1 0.0158(16) 0.0355(18) 0.0254(17) 0.0048(13) -0.0005(13) 0.0093(15)
C2 0.0152(15) 0.0174(14) 0.0226(16) 0.0045(11) 0.0003(12) 0.0064(12)
C3 0.0190(15) 0.0255(15) 0.0195(16) 0.0047(12) 0.0039(12) 0.0080(13)
C4 0.0196(16) 0.0176(14) 0.0199(15) 0.0031(11) -0.0008(12) 0.0040(12)
C5 0.0191(16) 0.0361(18) 0.0203(16) 0.0052(14) -0.0042(13) 0.0061(14)
I1 0.02677(17) 0.0648(2) 0.02241(16) 0.00703(13) 0.00439(11) 0.01519(14)
O3 0.0197(11) 0.0230(11) 0.0208(11) 0.0058(9) -0.0011(9) 0.0081(9)
O4 0.0203(11) 0.0193(11) 0.0222(11) 0.0058(9) -0.0012(9) 0.0066(9)
C6 0.0290(19) 0.0365(19) 0.0218(17) 0.0101(15) -0.0008(14) 0.0066(15)
C7 0.0100(13) 0.0292(16) 0.0188(15) 0.0024(12) 0.0011(11) 0.0063(13)
C8 0.0246(17) 0.0235(15) 0.0223(17) 0.0070(13) -0.0015(13) 0.0016(13)
C9 0.0128(14) 0.0196(14) 0.0240(16) 0.0040(11) 0.0015(12) 0.0064(13)
C10 0.0230(17) 0.0195(15) 0.0332(19) 0.0054(13) 0.0000(14) 0.0052(14)
O5 0.0140(10) 0.0209(11) 0.0223(11) 0.0053(8) 0.0020(8) 0.0042(9)
O6 0.0168(11) 0.0193(10) 0.0277(12) 0.0056(9) -0.0005(9) 0.0046(9)
C11 0.0182(16) 0.0293(17) 0.0273(17) 0.0075(13) 0.0062(13) 0.0097(14)
C12 0.0182(15) 0.0243(15) 0.0131(14) 0.0037(12) 0.0001(11) 0.0070(12)
C13 0.0211(16) 0.0223(15) 0.0240(16) 0.0040(12) 0.0025(13) 0.0073(13)
C14 0.0226(16) 0.0189(14) 0.0153(14) 0.0041(12) -0.0017(12) 0.0046(12)
C15 0.0252(18) 0.0234(16) 0.035(2) 0.0083(14) 0.0033(15) 0.0080(15)
C16 0.089(4) 0.033(2) 0.044(3) 0.008(2) 0.008(3) 0.003(2)
C17 0.060(3) 0.043(3) 0.068(4) 0.007(2) 0.017(3) 0.014(3)
C18 0.092(4) 0.033(2) 0.059(3) 0.009(2) 0.043(3) 0.010(2)
Ru1 0.01225(15) 0.01634(15) 0.01597(16) 0.00334(10) -0.00109(10) 0.00293(11)

loop_
_atom_type_symbol
_atom_type_description
_atom_type_scat_dispersion_real
_atom_type_scat_dispersion_imag
_atom_type_scat_source
C C 0.0033 0.0016 'International Tables Vol C Tables 4.2.6.8 and 6.1.1.4'
H H 0 0 'International Tables Vol C Tables 4.2.6.8 and 6.1.1.4'
O O 0.0106 0.006 'International Tables Vol C Tables 4.2.6.8 and 6.1.1.4'
Ru Ru -1.2594 0.8363 'International Tables Vol C Tables 4.2.6.8 and 6.1.1.4'
I I -0.4742 1.8119 'International Tables Vol C Tables 4.2.6.8 and 6.1.1.4'

loop_
_geom_angle_atom_site_label_1
_geom_angle_atom_site_label_2
_geom_angle_atom_site_label_3
_geom_angle
_geom_angle_site_symmetry_1
_geom_angle_site_symmetry_3
C2 O1 Ru1 126.1(2) . .
C4 O2 Ru1 126.5(2) . .
C2 C1 H1 109.5 . .
C2 C1 H2 109.5 . .
H1 C1 H2 109.5 . .
C2 C1 H3 109.5 . .
H1 C1 H3 109.5 . .
H2 C1 H3 109.5 . .
O1 C2 C3 124.0(3) . .
O1 C2 C1 113.8(3) . .
C3 C2 C1 122.2(3) . .
C4 C3 C2 126.4(3) . .
C4 C3 I1 117.2(2) . .
C2 C3 I1 116.4(2) . .
O2 C4 C3 124.6(3) . .
O2 C4 C5 113.9(3) . .
C3 C4 C5 121.6(3) . .
C4 C5 H4 109.5 . .
C4 C5 H5 109.5 . .
H4 C5 H5 109.5 . .
C4 C5 H6 109.5 . .
H4 C5 H6 109.5 . .
H5 C5 H6 109.5 . .
C7 O3 Ru1 123.6(2) . .
C9 O4 Ru1 124.6(2) . .
C7 C6 H7 109.5 . .
C7 C6 H8 109.5 . .
H7 C6 H8 109.5 . .
C7 C6 H9 109.5 . .
H7 C6 H9 109.5 . .
H8 C6 H9 109.5 . .
O3 C7 C8 126.8(3) . .
O3 C7 C6 114.8(3) . .
C8 C7 C6 118.4(3) . .
C7 C8 C9 126.6(3) . .
C7 C8 H10 116.7 . .
C9 C8 H10 116.7 . .
O4 C9 C8 125.7(3) . .
O4 C9 C10 115.7(3) . .
C8 C9 C10 118.6(3) . .
C9 C10 H11 109.5 . .
C9 C10 H12 109.5 . .
H11 C10 H12 109.5 . .
C9 C10 H13 109.5 . .
H11 C10 H13 109.5 . .
H12 C10 H13 109.5 . .
C12 O5 Ru1 123.8(2) . .
C14 O6 Ru1 123.4(2) . .
C12 C11 H14 109.5 . .
C12 C11 H15 109.5 . .
H14 C11 H15 109.5 . .
C12 C11 H16 109.5 . .
H14 C11 H16 109.5 . .
H15 C11 H16 109.5 . .
O5 C12 C13 125.4(3) . .
O5 C12 C11 116.0(3) . .
C13 C12 C11 118.6(3) . .
C14 C13 C12 127.5(3) . .
C14 C13 H17 116.2 . .
C12 C13 H17 116.2 . .
O6 C14 C13 125.9(3) . .
O6 C14 C15 114.6(3) . .
C13 C14 C15 119.5(3) . .
C14 C15 H18 109.5 . .
C14 C15 H19 109.5 . .
H18 C15 H19 109.5 . .
C14 C15 H20 109.5 . .
H18 C15 H20 109.5 . .
H19 C15 H20 109.5 . .
C17 C16 C18 118.1(5) . 2_587
C17 C16 H21 121 . .
C18 C16 H21 121 2_587 .
C18 C17 C16 120.9(6) . .
C18 C17 H22 119.6 . .
C16 C17 H22 119.6 . .
C17 C18 C16 121.0(5) . 2_587
C17 C18 H23 119.5 . .
C16 C18 H23 119.5 2_587 .
O2 Ru1 O6 90.79(9) . .
O2 Ru1 O1 91.01(9) . .
O6 Ru1 O1 86.95(9) . .
O2 Ru1 O5 89.82(9) . .
O6 Ru1 O5 93.70(9) . .
O1 Ru1 O5 178.94(9) . .
O2 Ru1 O4 86.61(9) . .
O6 Ru1 O4 176.30(9) . .
O1 Ru1 O4 90.47(9) . .
O5 Ru1 O4 88.92(9) . .
O2 Ru1 O3 179.14(9) . .
O6 Ru1 O3 89.90(9) . .
O1 Ru1 O3 89.53(9) . .
O5 Ru1 O3 89.63(9) . .
O4 Ru1 O3 92.72(9) . .

loop_
_geom_bond_atom_site_label_1
_geom_bond_atom_site_label_2
_geom_bond_site_symmetry_2
_geom_bond_distance
O1 C2 . 1.291(4)
O1 Ru1 . 2.003(2)
O2 C4 . 1.283(4)
O2 Ru1 . 2.000(2)
C1 C2 . 1.507(4)
C1 H1 . 0.98
C1 H2 . 0.98
C1 H3 . 0.98
C2 C3 . 1.410(5)
C3 C4 . 1.407(5)
C3 I1 . 2.105(3)
C4 C5 . 1.500(4)
C5 H4 . 0.98
C5 H5 . 0.98
C5 H6 . 0.98
O3 C7 . 1.286(4)
O3 Ru1 . 2.024(2)
O4 C9 . 1.274(4)
O4 Ru1 . 2.018(2)
C6 C7 . 1.518(5)
C6 H7 . 0.98
C6 H8 . 0.98
C6 H9 . 0.98
C7 C8 . 1.384(5)
C8 C9 . 1.415(5)
C8 H10 . 0.95
C9 C10 . 1.507(4)
C10 H11 . 0.98
C10 H12 . 0.98
C10 H13 . 0.98
O5 C12 . 1.279(4)
O5 Ru1 . 2.013(2)
O6 C14 . 1.293(4)
O6 Ru1 . 2.003(2)
C11 C12 . 1.499(4)
C11 H14 . 0.98
C11 H15 . 0.98
C11 H16 . 0.98
C12 C13 . 1.408(4)
C13 C14 . 1.392(4)
C13 H17 . 0.95
C14 C15 . 1.505(4)
C15 H18 . 0.98
C15 H19 . 0.98
C15 H20 . 0.98
C16 C17 . 1.369(7)
C16 C18 2_587 1.392(8)
C16 H21 . 0.95
C17 C18 . 1.345(8)
C17 H22 . 0.95
C18 C16 2_587 1.392(8)
C18 H23 . 0.95

loop_
_geom_torsion_atom_site_label_1
_geom_torsion_atom_site_label_2
_geom_torsion_atom_site_label_3
_geom_torsion_atom_site_label_4
_geom_torsion
_geom_torsion_site_symmetry_1
_geom_torsion_site_symmetry_4
Ru1 O1 C2 C3 -10.7(4) . .
Ru1 O1 C2 C1 169.4(2) . .
O1 C2 C3 C4 -0.7(5) . .
C1 C2 C3 C4 179.2(3) . .
O1 C2 C3 I1 179.8(2) . .
C1 C2 C3 I1 -0.2(4) . .
Ru1 O2 C4 C3 0.2(4) . .
Ru1 O2 C4 C5 179.9(2) . .
C2 C3 C4 O2 6.5(5) . .
I1 C3 C4 O2 -174.1(2) . .
C2 C3 C4 C5 -173.2(3) . .
I1 C3 C4 C5 6.2(4) . .
Ru1 O3 C7 C8 1.1(5) . .
Ru1 O3 C7 C6 -178.1(2) . .
O3 C7 C8 C9 1.0(6) . .
C6 C7 C8 C9 -179.9(3) . .
Ru1 O4 C9 C8 2.3(5) . .
Ru1 O4 C9 C10 -179.0(2) . .
C7 C8 C9 O4 -2.9(6) . .
C7 C8 C9 C10 178.4(3) . .
Ru1 O5 C12 C13 -3.7(4) . .
Ru1 O5 C12 C11 174.7(2) . .
O5 C12 C13 C14 -1.5(5) . .
C11 C12 C13 C14 -179.9(3) . .
Ru1 O6 C14 C13 1.7(4) . .
Ru1 O6 C14 C15 -176.9(2) . .
C12 C13 C14 O6 2.7(5) . .
C12 C13 C14 C15 -178.8(3) . .
C18 C16 C17 C18 -0.8(8) 2_587 .
C16 C17 C18 C16 0.8(9) . 2_587
C4 O2 Ru1 O6 79.5(3) . .
C4 O2 Ru1 O1 -7.5(2) . .
C4 O2 Ru1 O5 173.2(2) . .
C4 O2 Ru1 O4 -97.9(2) . .
C4 O2 Ru1 O3 -136(6) . .
C14 O6 Ru1 O2 85.1(2) . .
C14 O6 Ru1 O1 176.1(2) . .
C14 O6 Ru1 O5 -4.8(2) . .
C14 O6 Ru1 O4 130.4(13) . .
C14 O6 Ru1 O3 -94.4(2) . .
C2 O1 Ru1 O2 12.6(2) . .
C2 O1 Ru1 O6 -78.1(2) . .
C2 O1 Ru1 O5 154(5) . .
C2 O1 Ru1 O4 99.2(2) . .
C2 O1 Ru1 O3 -168.1(2) . .
C12 O5 Ru1 O2 -85.0(2) . .
C12 O5 Ru1 O6 5.8(2) . .
C12 O5 Ru1 O1 133(5) . .
C12 O5 Ru1 O4 -171.6(2) . .
C12 O5 Ru1 O3 95.7(2) . .
C9 O4 Ru1 O2 -179.9(3) . .
C9 O4 Ru1 O6 134.8(13) . .
C9 O4 Ru1 O1 89.2(3) . .
C9 O4 Ru1 O5 -90.0(3) . .
C9 O4 Ru1 O3 -0.4(3) . .
C7 O3 Ru1 O2 37(6) . .
C7 O3 Ru1 O6 -178.6(2) . .
C7 O3 Ru1 O1 -91.6(2) . .
C7 O3 Ru1 O5 87.7(2) . .
C7 O3 Ru1 O4 -1.2(2) . .
